data_1563142
loop_
_publ_author_name
'Modder, Dieuwertje K.'
'Palumbo, Chad T.'
'Douair, Iskander'
'Scopelliti, Rosario'
'Maron, Laurent'
'Mazzanti, Marinella'

_publ_section_title
;
 Single metal four-electron reduction by U(ii) and masked
 &quot;U(ii)&quot; compounds.
;
_journal_issue 17
_journal_name_full 'Chemical science'
_journal_page_first 6153
_journal_page_last 6158
_journal_paper_doi 10.1039/d1sc00668a
_journal_volume 12
_journal_year 2021
_chemical_formula_moiety 'C30 H64 N5 Si6 U, 2(C9 H18 K0.5 N O3)'
_chemical_formula_sum 'C48 H100 K N7 O6 Si6 U'
_chemical_formula_weight 1317.01
_space_group_crystal_system monoclinic
_space_group_IT_number 15
_space_group_name_Hall '-I 2ya'
_space_group_name_H-M_alt 'I 1 2/a 1'
_atom_sites_solution_hydrogens geom
_atom_sites_solution_primary direct
_atom_sites_solution_secondary difmap
_audit_creation_date 2020-05-15
_audit_creation_method
;
Olex2 1.3
(compiled 2020.02.04 svn.rd84adfe8 for OlexSys, GUI svn.r6032)
;
_audit_update_record
;
2021-03-26 deposited with the CCDC.	2021-04-01 downloaded from the CCDC.
;
_cell_angle_alpha 90
_cell_angle_beta 92.9909(18)
_cell_angle_gamma 90
_cell_formula_units_Z 8
_cell_length_a 22.6297(5)
_cell_length_b 23.9733(5)
_cell_length_c 23.9063(5)
_cell_measurement_reflns_used 8692
_cell_measurement_temperature 139.9(6)
_cell_measurement_theta_max 72.5570
_cell_measurement_theta_min 6.5910
_cell_volume 12951.7(5)
_computing_cell_refinement 'CrysAlisPro 1.171.40.79a (Rigaku OD, 2020)'
_computing_data_collection 'CrysAlisPro 1.171.40.79a (Rigaku OD, 2020)'
_computing_data_reduction 'CrysAlisPro 1.171.40.79a (Rigaku OD, 2020)'
_computing_molecular_graphics 'Olex2 1.3 (Dolomanov et al., 2009)'
_computing_publication_material 'Olex2 1.3 (Dolomanov et al., 2009)'
_computing_structure_refinement 'SHELXL 2018/3 (Sheldrick, 2015)'
_computing_structure_solution 'SHELXS (Sheldrick, 2008)'
_diffrn_ambient_environment N~2~
_diffrn_ambient_temperature 139.9(6)
_diffrn_detector 'CCD plate'
_diffrn_detector_area_resol_mean 5.2817
_diffrn_detector_type AtlasS2
_diffrn_measured_fraction_theta_full 0.997
_diffrn_measured_fraction_theta_max 0.973
_diffrn_measurement_details
;
List of Runs (angles in degrees, time in seconds):

  # Type    Start    End  Width  t~exp~   \w     \q     \k     \f   Frames
#--------------------------------------------------------------------------
  1  \w   -114.00 -15.00   1.00   13.50    --  -40.91 -46.00  27.00   99
  2  \w    -48.00  30.00   1.00   13.50    --  -40.91  46.00 177.00   78
  3  \w      9.00  48.00   1.00   13.50    --   40.91 -46.00  27.00   39
  4  \w     61.00 108.00   1.00   13.50    --   40.91  46.00 177.00   47
  5  \w     92.00 178.00   1.00   55.00    --  105.15  46.00 177.00   86
  6  \w     34.00 119.00   1.00   55.00    --  105.15 -46.00  27.00   85
  7  \w     28.00  95.00   1.00   13.50    --   40.91-125.00-120.00   67
  8  \w     55.00  97.00   1.00   13.50    --   40.91-125.00 -30.00   42
  9  \w     23.00 106.00   1.00   55.00    --  105.15 -94.00  30.00   83
 10  \w    151.00 177.00   1.00   55.00    --  105.15  77.00-180.00   26
 11  \w    124.00 173.00   1.00   55.00    --  105.15 111.00  60.00   49
 12  \w    104.00 165.00   1.00   55.00    --  105.15  77.00 120.00   61
 13  \w    104.00 164.00   1.00   55.00    --  105.15  77.00  90.00   60
 14  \w     47.00  99.00   1.00   55.00    --  105.15-111.00   0.00   52
;
_diffrn_measurement_device 'four-circle diffractometer'
_diffrn_measurement_device_type 'SuperNova, Dual, Cu at home/near, AtlasS2'
_diffrn_measurement_method '\w scans'
_diffrn_orient_matrix_type 'CrysAlisPro convention (1999,Acta A55,543-557)'
_diffrn_orient_matrix_UB_11 0.0593439000
_diffrn_orient_matrix_UB_12 -0.0075441000
_diffrn_orient_matrix_UB_13 -0.0278904000
_diffrn_orient_matrix_UB_21 0.0312782000
_diffrn_orient_matrix_UB_22 0.0349815000
_diffrn_orient_matrix_UB_23 0.0468162000
_diffrn_orient_matrix_UB_31 0.0120368000
_diffrn_orient_matrix_UB_32 -0.0534391000
_diffrn_orient_matrix_UB_33 0.0344833000
_diffrn_radiation_monochromator mirror
_diffrn_radiation_probe x-ray
_diffrn_radiation_type 'Cu K\a'
_diffrn_radiation_wavelength 1.54184
_diffrn_reflns_av_unetI/netI 0.0715
_diffrn_reflns_Laue_measured_fraction_full 0.997
_diffrn_reflns_Laue_measured_fraction_max 0.973
_diffrn_reflns_limit_h_max 28
_diffrn_reflns_limit_h_min -19
_diffrn_reflns_limit_k_max 10
_diffrn_reflns_limit_k_min -29
_diffrn_reflns_limit_l_max 29
_diffrn_reflns_limit_l_min -29
_diffrn_reflns_number 14444
_diffrn_reflns_point_group_measured_fraction_full 0.997
_diffrn_reflns_point_group_measured_fraction_max 0.973
_diffrn_reflns_theta_full 67.684
_diffrn_reflns_theta_max 72.788
_diffrn_reflns_theta_min 3.688
_diffrn_source 'micro-focus sealed X-ray tube'
_diffrn_source_type 'SuperNova (Cu) X-ray Source'
_exptl_absorpt_coefficient_mu 9.057
_exptl_absorpt_correction_T_max 0.915
_exptl_absorpt_correction_T_min 0.420
_exptl_absorpt_correction_type gaussian
_exptl_absorpt_process_details
;
CrysAlisPro 1.171.40.79a (Rigaku Oxford Diffraction, 2020)
Numerical absorption correction based on gaussian integration over
a multifaceted crystal model.
Empirical absorption correction using spherical harmonics,
 implemented in SCALE3 ABSPACK scaling algorithm
;
_exptl_crystal_colour 'lustrous intense black'
_exptl_crystal_density_diffrn 1.351
_exptl_crystal_description needle
_exptl_crystal_F_000 5440
_exptl_crystal_size_max 0.143
_exptl_crystal_size_mid 0.092
_exptl_crystal_size_min 0.044
_refine_diff_density_max 4.553
_refine_diff_density_min -1.422
_refine_diff_density_rms 0.145
_refine_ls_extinction_method none
_refine_ls_goodness_of_fit_ref 0.841
_refine_ls_hydrogen_treatment constr
_refine_ls_matrix_type full
_refine_ls_number_parameters 642
_refine_ls_number_reflns 14444
_refine_ls_number_restraints 0
_refine_ls_restrained_S_all 0.841
_refine_ls_R_factor_all 0.0934
_refine_ls_R_factor_gt 0.0502
_refine_ls_shift/su_max 0.003
_refine_ls_shift/su_mean 0.000
_refine_ls_structure_factor_coef Fsqd
_refine_ls_weighting_details 'w=1/[\s^2^(Fo^2^)+(0.0859P)^2^] where P=(Fo^2^+2Fc^2^)/3'
_refine_ls_weighting_scheme calc
_refine_ls_wR_factor_gt 0.1186
_refine_ls_wR_factor_ref 0.1328
_reflns_Friedel_coverage 0.000
_reflns_number_gt 7639
_reflns_number_total 14444
_reflns_threshold_expression 'I > 2\s(I)'
_twin_special_details
;
Component 2 rotated by 2.1669\% 
 around [0.50 -0.10 -0.86] (reciprocal) or [0.52 -0.11 -0.84] (direct)
;
_cod_data_source_file d1sc00668a2.cif
_cod_data_source_block dkm134
_cod_database_code 1563142
_shelx_shelxl_version_number 2018/3
_chemical_oxdiff_formula 'C48 H100 N7 O6 Si6 K1 U1'
_shelx_space_group_comment
;
The symmetry employed for this shelxl refinement is uniquely defined
by the following loop, which should always be used as a source of
symmetry information in preference to the above space-group names.
They are only intended as comments.
;
_shelx_estimated_absorpt_t_max 0.691
_shelx_estimated_absorpt_t_min 0.357
_olex2_refinement_description
;
1. Twinned data refinement
 Scales: 0.808(2)
 0.192(2)
2. Fixed Uiso
 At 1.2 times of:
  All C(H) groups, All C(H,H) groups
 At 1.5 times of:
  All C(H,H,H) groups
3.a Secondary CH2 refined with riding coordinates:
 C31(H31A,H31B), C32(H32A,H32B), C33(H33A,H33B), C34(H34A,H34B), C35(H35A,
 H35B), C36(H36A,H36B), C37(H37A,H37B), C38(H38A,H38B), C39(H39A,H39B),
 C40(H40A,H40B), C41(H41A,H41B), C42(H42A,H42B), C43(H43A,H43B), C44(H44A,H44B),
  C45(H45A,H45B), C46(H46A,H46B), C47(H47A,H47B), C48(H48A,H48B)
3.b Aromatic/amide H refined with riding coordinates:
 C2(H2), C3(H3), C4(H4), C5(H5), C6(H6), C8(H8), C9(H9), C10(H10), C11(H11),
 C12(H12)
3.c Idealised Me refined as rotating group:
 C13(H13A,H13B,H13C), C14(H14A,H14B,H14C), C15(H15A,H15B,H15C), C16(H16A,H16B,
 H16C), C17(H17A,H17B,H17C), C18(H18A,H18B,H18C), C19(H19A,H19B,H19C), C20(H20A,
 H20B,H20C), C21(H21A,H21B,H21C), C22(H22A,H22B,H22C), C23(H23A,H23B,H23C),
 C24(H24A,H24B,H24C), C25(H25A,H25B,H25C), C26(H26A,H26B,H26C), C27(H27A,H27B,
 H27C), C28(H28A,H28B,H28C), C29(H29A,H29B,H29C), C30(H30A,H30B,H30C)
;
_olex2_submission_special_instructions 'No special instructions were received'
_oxdiff_exptl_absorpt_empirical_details
;
Empirical correction (ABSPACK) includes:
- Absorption correction using spherical harmonics
- Frame scaling
;
_oxdiff_exptl_absorpt_empirical_full_max 2.530
_oxdiff_exptl_absorpt_empirical_full_min 0.618
_oxdiff_twin_integration_method simultaneous
_oxdiff_twin_items 2

loop_
_space_group_symop_operation_xyz
'x, y, z'
'-x+1/2, y, -z'
'x+1/2, y+1/2, z+1/2'
'-x+1, y+1/2, -z+1/2'
'-x, -y, -z'
'x-1/2, -y, z'
'-x+1/2, -y+1/2, -z+1/2'
'x, -y+1/2, z+1/2'

loop_
_atom_site_label
_atom_site_type_symbol
_atom_site_fract_x
_atom_site_fract_y
_atom_site_fract_z
_atom_site_U_iso_or_equiv
_atom_site_adp_type
_atom_site_occupancy
_atom_site_site_symmetry_order
_atom_site_calc_flag
_atom_site_refinement_flags_posn
_atom_site_refinement_flags_adp
_atom_site_refinement_flags_occupancy
_atom_site_disorder_assembly
_atom_site_disorder_group
U1 U 0.58396(2) 0.50004(2) 0.24153(2) 0.03824(9) Uani 1 1 d . . . . .
Si1 Si 0.71668(11) 0.56894(11) 0.21582(10) 0.0510(6) Uani 1 1 d . . . . .
Si2 Si 0.72890(11) 0.47891(12) 0.30243(10) 0.0513(6) Uani 1 1 d . . . . .
Si3 Si 0.56536(13) 0.35316(11) 0.24517(11) 0.0558(6) Uani 1 1 d . . . . .
Si4 Si 0.47965(11) 0.41888(12) 0.30759(11) 0.0576(6) Uani 1 1 d . . . . .
Si5 Si 0.47255(11) 0.54060(12) 0.14382(10) 0.0503(6) Uani 1 1 d . . . . .
Si6 Si 0.50835(12) 0.63089(11) 0.22216(11) 0.0552(6) Uani 1 1 d . . . . .
N1 N 0.5958(3) 0.4689(3) 0.1686(3) 0.0547(18) Uani 1 1 d . . . . .
N2 N 0.5739(3) 0.5315(3) 0.3150(3) 0.0536(18) Uani 1 1 d . . . . .
N3 N 0.6870(3) 0.5169(3) 0.2533(3) 0.0490(18) Uani 1 1 d . . . . .
N4 N 0.5396(3) 0.4174(3) 0.2664(3) 0.0457(16) Uani 1 1 d . . . . .
N5 N 0.5149(3) 0.5634(3) 0.2015(3) 0.0474(16) Uani 1 1 d . . . . .
C1 C 0.6218(4) 0.4457(3) 0.1231(3) 0.0428(18) Uani 1 1 d . . . . .
C2 C 0.6835(4) 0.4407(4) 0.1218(4) 0.052(2) Uani 1 1 d . . . . .
H2 H 0.707754 0.455766 0.151684 0.063 Uiso 1 1 calc R U . . .
C3 C 0.7099(4) 0.4142(4) 0.0777(4) 0.058(2) Uani 1 1 d . . . . .
H3 H 0.751775 0.410893 0.077676 0.070 Uiso 1 1 calc R U . . .
C4 C 0.6746(5) 0.3928(4) 0.0340(4) 0.061(2) Uani 1 1 d . . . . .
H4 H 0.692400 0.374470 0.003892 0.074 Uiso 1 1 calc R U . . .
C5 C 0.6146(4) 0.3975(4) 0.0334(4) 0.056(2) Uani 1 1 d . . . . .
H5 H 0.590892 0.382663 0.003038 0.068 Uiso 1 1 calc R U . . .
C6 C 0.5883(4) 0.4239(4) 0.0771(4) 0.054(2) Uani 1 1 d . . . . .
H6 H 0.546397 0.427467 0.075929 0.065 Uiso 1 1 calc R U . . .
C7 C 0.5823(4) 0.5515(4) 0.3678(4) 0.050(2) Uani 1 1 d . . . . .
C8 C 0.5403(4) 0.5442(5) 0.4094(4) 0.063(3) Uani 1 1 d . . . . .
H8 H 0.504494 0.524750 0.400102 0.076 Uiso 1 1 calc R U . . .
C9 C 0.5505(5) 0.5647(5) 0.4630(4) 0.075(3) Uani 1 1 d . . . . .
H9 H 0.521757 0.558789 0.490031 0.091 Uiso 1 1 calc R U . . .
C10 C 0.6011(5) 0.5934(4) 0.4780(4) 0.068(3) Uani 1 1 d . . . . .
H10 H 0.607809 0.607012 0.515058 0.082 Uiso 1 1 calc R U . . .
C11 C 0.6422(5) 0.6021(5) 0.4383(4) 0.066(3) Uani 1 1 d . . . . .
H11 H 0.677245 0.622433 0.448045 0.079 Uiso 1 1 calc R U . . .
C12 C 0.6329(4) 0.5815(4) 0.3841(4) 0.060(2) Uani 1 1 d . . . . .
H12 H 0.661941 0.588076 0.357527 0.072 Uiso 1 1 calc R U . . .
C13 C 0.6645(4) 0.5905(4) 0.1574(4) 0.058(2) Uani 1 1 d . . . . .
H13A H 0.660910 0.560561 0.129565 0.087 Uiso 1 1 calc R U . . .
H13B H 0.679346 0.624329 0.139869 0.087 Uiso 1 1 calc R U . . .
H13C H 0.625576 0.598115 0.171949 0.087 Uiso 1 1 calc R U . . .
C14 C 0.7876(4) 0.5510(5) 0.1832(4) 0.066(3) Uani 1 1 d . . . . .
H14A H 0.817760 0.541731 0.212652 0.099 Uiso 1 1 calc R U . . .
H14B H 0.800904 0.582937 0.161621 0.099 Uiso 1 1 calc R U . . .
H14C H 0.781271 0.518843 0.158270 0.099 Uiso 1 1 calc R U . . .
C15 C 0.7344(5) 0.6329(4) 0.2591(4) 0.064(3) Uani 1 1 d . . . . .
H15A H 0.698592 0.645902 0.276370 0.096 Uiso 1 1 calc R U . . .
H15B H 0.749288 0.662278 0.235114 0.096 Uiso 1 1 calc R U . . .
H15C H 0.764709 0.623698 0.288525 0.096 Uiso 1 1 calc R U . . .
C16 C 0.7822(4) 0.4297(4) 0.2694(4) 0.063(3) Uani 1 1 d . . . . .
H16A H 0.760184 0.404759 0.243359 0.095 Uiso 1 1 calc R U . . .
H16B H 0.803048 0.407627 0.298685 0.095 Uiso 1 1 calc R U . . .
H16C H 0.810863 0.451281 0.248969 0.095 Uiso 1 1 calc R U . . .
C17 C 0.6807(4) 0.4361(4) 0.3470(4) 0.054(2) Uani 1 1 d . . . . .
H17A H 0.656374 0.460893 0.368941 0.081 Uiso 1 1 calc R U . . .
H17B H 0.705550 0.412872 0.372459 0.081 Uiso 1 1 calc R U . . .
H17C H 0.655016 0.412225 0.323073 0.081 Uiso 1 1 calc R U . . .
C18 C 0.7772(4) 0.5230(5) 0.3519(4) 0.062(3) Uani 1 1 d . . . . .
H18A H 0.805220 0.544322 0.330441 0.092 Uiso 1 1 calc R U . . .
H18B H 0.799078 0.498731 0.378690 0.092 Uiso 1 1 calc R U . . .
H18C H 0.752363 0.548723 0.372160 0.092 Uiso 1 1 calc R U . . .
C19 C 0.6451(5) 0.3544(5) 0.2226(5) 0.074(3) Uani 1 1 d . . . . .
H19A H 0.646066 0.342826 0.183361 0.110 Uiso 1 1 calc R U . . .
H19B H 0.669240 0.328790 0.246176 0.110 Uiso 1 1 calc R U . . .
H19C H 0.661027 0.392320 0.226737 0.110 Uiso 1 1 calc R U . . .
C20 C 0.5685(5) 0.3029(5) 0.3052(5) 0.077(3) Uani 1 1 d . . . . .
H20A H 0.596785 0.316452 0.334548 0.116 Uiso 1 1 calc R U . . .
H20B H 0.581241 0.266273 0.292148 0.116 Uiso 1 1 calc R U . . .
H20C H 0.529227 0.299684 0.320256 0.116 Uiso 1 1 calc R U . . .
C21 C 0.5210(5) 0.3221(5) 0.1851(5) 0.073(3) Uani 1 1 d . . . . .
H21A H 0.478904 0.323280 0.192754 0.109 Uiso 1 1 calc R U . . .
H21B H 0.533167 0.283302 0.179851 0.109 Uiso 1 1 calc R U . . .
H21C H 0.527614 0.343427 0.150970 0.109 Uiso 1 1 calc R U . . .
C22 C 0.5006(5) 0.4043(5) 0.3830(5) 0.077(3) Uani 1 1 d . . . . .
H22A H 0.508642 0.364419 0.387933 0.116 Uiso 1 1 calc R U . . .
H22B H 0.468058 0.415270 0.406151 0.116 Uiso 1 1 calc R U . . .
H22C H 0.536151 0.425719 0.394410 0.116 Uiso 1 1 calc R U . . .
C23 C 0.4209(5) 0.3650(5) 0.2874(5) 0.080(3) Uani 1 1 d . . . . .
H23A H 0.407102 0.370646 0.248240 0.120 Uiso 1 1 calc R U . . .
H23B H 0.387507 0.369090 0.311582 0.120 Uiso 1 1 calc R U . . .
H23C H 0.437696 0.327517 0.291873 0.120 Uiso 1 1 calc R U . . .
C24 C 0.4370(4) 0.4850(5) 0.3029(4) 0.071(3) Uani 1 1 d . . . . .
H24A H 0.464437 0.516564 0.302353 0.107 Uiso 1 1 calc R U . . .
H24B H 0.412599 0.488210 0.335450 0.107 Uiso 1 1 calc R U . . .
H24C H 0.411481 0.485001 0.268538 0.107 Uiso 1 1 calc R U . . .
C25 C 0.4521(5) 0.4646(4) 0.1482(4) 0.057(2) Uani 1 1 d . . . . .
H25A H 0.487752 0.442509 0.157063 0.086 Uiso 1 1 calc R U . . .
H25B H 0.433767 0.452449 0.112237 0.086 Uiso 1 1 calc R U . . .
H25C H 0.424044 0.459464 0.177690 0.086 Uiso 1 1 calc R U . . .
C26 C 0.5093(4) 0.5525(4) 0.0766(4) 0.057(2) Uani 1 1 d . . . . .
H26A H 0.517045 0.592390 0.072034 0.086 Uiso 1 1 calc R U . . .
H26B H 0.483364 0.539310 0.045188 0.086 Uiso 1 1 calc R U . . .
H26C H 0.546771 0.531913 0.077189 0.086 Uiso 1 1 calc R U . . .
C27 C 0.3982(4) 0.5768(5) 0.1338(5) 0.068(3) Uani 1 1 d . . . . .
H27A H 0.377737 0.575456 0.168920 0.102 Uiso 1 1 calc R U . . .
H27B H 0.374214 0.557809 0.104271 0.102 Uiso 1 1 calc R U . . .
H27C H 0.404270 0.615726 0.123099 0.102 Uiso 1 1 calc R U . . .
C28 C 0.4388(6) 0.6452(5) 0.2594(5) 0.082(3) Uani 1 1 d . . . . .
H28A H 0.404335 0.636194 0.234523 0.123 Uiso 1 1 calc R U . . .
H28B H 0.437562 0.684653 0.269828 0.123 Uiso 1 1 calc R U . . .
H28C H 0.438360 0.622082 0.293181 0.123 Uiso 1 1 calc R U . . .
C29 C 0.5692(6) 0.6568(5) 0.2711(6) 0.084(4) Uani 1 1 d . . . . .
H29A H 0.570764 0.634217 0.305372 0.126 Uiso 1 1 calc R U . . .
H29B H 0.561840 0.695838 0.280606 0.126 Uiso 1 1 calc R U . . .
H29C H 0.607032 0.653836 0.253138 0.126 Uiso 1 1 calc R U . . .
C30 C 0.5135(5) 0.6793(5) 0.1598(5) 0.071(3) Uani 1 1 d . . . . .
H30A H 0.548506 0.669661 0.139359 0.106 Uiso 1 1 calc R U . . .
H30B H 0.516731 0.717919 0.172961 0.106 Uiso 1 1 calc R U . . .
H30C H 0.477941 0.675192 0.134978 0.106 Uiso 1 1 calc R U . . .
K1 K 0.750000 0.32493(12) 0.500000 0.0584(7) Uani 1 2 d S T P . .
O1 O 0.7262(4) 0.2630(3) 0.5978(3) 0.081(2) Uani 1 1 d . . . . .
O2 O 0.6557(3) 0.2756(3) 0.4364(3) 0.071(2) Uani 1 1 d . . . . .
O3 O 0.6970(3) 0.4270(3) 0.5280(3) 0.0653(17) Uani 1 1 d . . . . .
N6 N 0.6267(4) 0.3247(4) 0.5446(4) 0.074(3) Uani 1 1 d . . . . .
C31 C 0.7761(6) 0.2499(5) 0.6337(5) 0.087(4) Uani 1 1 d . . . . .
H31A H 0.765946 0.219929 0.660014 0.104 Uiso 1 1 calc R U . . .
H31B H 0.788507 0.283199 0.655922 0.104 Uiso 1 1 calc R U . . .
C32 C 0.6770(6) 0.2813(6) 0.6286(6) 0.097(4) Uani 1 1 d . . . . .
H32A H 0.685454 0.318517 0.644988 0.116 Uiso 1 1 calc R U . . .
H32B H 0.670468 0.254890 0.659543 0.116 Uiso 1 1 calc R U . . .
C33 C 0.6226(6) 0.2840(6) 0.5897(5) 0.089(4) Uani 1 1 d . . . . .
H33A H 0.615351 0.246658 0.572978 0.107 Uiso 1 1 calc R U . . .
H33B H 0.588131 0.293450 0.611728 0.107 Uiso 1 1 calc R U . . .
C34 C 0.5860(6) 0.3115(6) 0.4974(6) 0.089(4) Uani 1 1 d . . . . .
H34A H 0.582329 0.344667 0.472846 0.107 Uiso 1 1 calc R U . . .
H34B H 0.546563 0.304113 0.511845 0.107 Uiso 1 1 calc R U . . .
C35 C 0.6025(6) 0.2640(6) 0.4637(6) 0.092(4) Uani 1 1 d . . . . .
H35A H 0.608355 0.230744 0.487904 0.111 Uiso 1 1 calc R U . . .
H35B H 0.570301 0.255727 0.435283 0.111 Uiso 1 1 calc R U . . .
C36 C 0.6735(6) 0.2309(4) 0.4018(5) 0.082(4) Uani 1 1 d . . . . .
H36A H 0.639578 0.218475 0.377109 0.099 Uiso 1 1 calc R U . . .
H36B H 0.686836 0.198912 0.425477 0.099 Uiso 1 1 calc R U . . .
C37 C 0.6146(5) 0.3813(6) 0.5659(5) 0.086(4) Uani 1 1 d . . . . .
H37A H 0.634183 0.385299 0.603718 0.103 Uiso 1 1 calc R U . . .
H37B H 0.571474 0.385263 0.569737 0.103 Uiso 1 1 calc R U . . .
C38 C 0.6352(6) 0.4277(5) 0.5295(5) 0.087(4) Uani 1 1 d . . . . .
H38A H 0.617317 0.423274 0.491107 0.104 Uiso 1 1 calc R U . . .
H38B H 0.622166 0.463929 0.544390 0.104 Uiso 1 1 calc R U . . .
C39 C 0.7170(6) 0.4737(5) 0.4991(4) 0.082(4) Uani 1 1 d . . . . .
H39A H 0.702630 0.508263 0.516635 0.098 Uiso 1 1 calc R U . . .
H39B H 0.701157 0.472678 0.459752 0.098 Uiso 1 1 calc R U . . .
K2 K 0.750000 0.69447(11) 0.000000 0.0504(6) Uani 1 2 d S T P . .
O4 O 0.7995(4) 0.7505(3) 0.0963(3) 0.079(2) Uani 1 1 d . . . . .
O5 O 0.6749(4) 0.7385(3) 0.0792(3) 0.078(2) Uani 1 1 d . . . . .
O6 O 0.6899(3) 0.5938(3) -0.0196(3) 0.0619(17) Uani 1 1 d . . . . .
N7 N 0.6167(4) 0.6960(4) -0.0241(4) 0.075(3) Uani 1 1 d . . . . .
C40 C 0.8582(6) 0.7351(6) 0.1155(6) 0.093(4) Uani 1 1 d . . . . .
H40A H 0.858337 0.696647 0.130582 0.112 Uiso 1 1 calc R U . . .
H40B H 0.872777 0.760641 0.145702 0.112 Uiso 1 1 calc R U . . .
C41 C 0.7603(7) 0.7502(6) 0.1387(5) 0.103(5) Uani 1 1 d . . . . .
H41A H 0.777038 0.772401 0.170637 0.123 Uiso 1 1 calc R U . . .
H41B H 0.755100 0.711433 0.151780 0.123 Uiso 1 1 calc R U . . .
C42 C 0.7020(7) 0.7734(6) 0.1202(6) 0.100(5) Uani 1 1 d . . . . .
H42A H 0.676585 0.776299 0.152534 0.120 Uiso 1 1 calc R U . . .
H42B H 0.707046 0.811251 0.104593 0.120 Uiso 1 1 calc R U . . .
C43 C 0.6181(5) 0.7572(6) 0.0596(7) 0.092(4) Uani 1 1 d . . . . .
H43A H 0.622024 0.790152 0.035087 0.111 Uiso 1 1 calc R U . . .
H43B H 0.594821 0.768308 0.091746 0.111 Uiso 1 1 calc R U . . .
C44 C 0.5871(6) 0.7112(6) 0.0276(6) 0.093(4) Uani 1 1 d . . . . .
H44A H 0.585289 0.677914 0.052005 0.111 Uiso 1 1 calc R U . . .
H44B H 0.545932 0.722903 0.017513 0.111 Uiso 1 1 calc R U . . .
C45 C 0.5987(5) 0.6417(5) -0.0423(5) 0.077(3) Uani 1 1 d . . . . .
H45A H 0.606253 0.637969 -0.082529 0.093 Uiso 1 1 calc R U . . .
H45B H 0.555505 0.638185 -0.038518 0.093 Uiso 1 1 calc R U . . .
C46 C 0.6293(5) 0.5945(5) -0.0107(5) 0.072(3) Uani 1 1 d . . . . .
H46A H 0.623482 0.598622 0.029829 0.086 Uiso 1 1 calc R U . . .
H46B H 0.611446 0.558562 -0.023186 0.086 Uiso 1 1 calc R U . . .
C47 C 0.7179(5) 0.5468(4) 0.0048(5) 0.076(3) Uani 1 1 d . . . . .
H47A H 0.699669 0.512546 -0.011375 0.091 Uiso 1 1 calc R U . . .
H47B H 0.712232 0.546740 0.045581 0.091 Uiso 1 1 calc R U . . .
C48 C 0.6021(6) 0.7386(6) -0.0663(7) 0.097(5) Uani 1 1 d . . . . .
H48A H 0.606134 0.775964 -0.048851 0.117 Uiso 1 1 calc R U . . .
H48B H 0.560317 0.733963 -0.080010 0.117 Uiso 1 1 calc R U . . .

loop_
_atom_site_aniso_label
_atom_site_aniso_U_11
_atom_site_aniso_U_22
_atom_site_aniso_U_33
_atom_site_aniso_U_23
_atom_site_aniso_U_13
_atom_site_aniso_U_12
U1 0.04047(13) 0.04134(13) 0.03315(11) -0.00035(16) 0.00418(8) 0.00223(16)
Si1 0.0483(13) 0.0634(15) 0.0412(11) -0.0005(11) 0.0024(9) -0.0042(11)
Si2 0.0429(12) 0.0728(15) 0.0381(11) 0.0031(10) 0.0017(9) 0.0021(10)
Si3 0.0638(15) 0.0482(14) 0.0547(14) 0.0001(12) -0.0052(12) -0.0025(12)
Si4 0.0503(14) 0.0719(17) 0.0508(14) 0.0116(12) 0.0044(11) -0.0047(12)
Si5 0.0480(13) 0.0589(15) 0.0440(12) 0.0049(11) 0.0027(10) 0.0080(11)
Si6 0.0623(15) 0.0518(14) 0.0519(13) -0.0007(11) 0.0060(11) 0.0106(12)
N1 0.039(4) 0.056(5) 0.069(5) 0.010(4) 0.000(3) 0.006(3)
N2 0.045(4) 0.051(4) 0.065(5) -0.002(4) 0.007(3) 0.007(3)
N3 0.054(4) 0.060(5) 0.034(3) 0.000(3) 0.001(3) 0.004(3)
N4 0.047(4) 0.043(4) 0.046(4) 0.011(3) -0.006(3) -0.005(3)
N5 0.043(4) 0.061(4) 0.039(3) 0.008(3) 0.003(3) 0.006(3)
C1 0.058(5) 0.043(4) 0.028(3) -0.006(3) 0.007(3) 0.000(4)
C2 0.052(5) 0.054(5) 0.051(5) -0.004(4) 0.007(4) -0.001(4)
C3 0.054(5) 0.065(6) 0.056(5) -0.010(5) 0.009(4) 0.005(4)
C4 0.068(6) 0.064(6) 0.054(5) -0.010(5) 0.016(5) 0.003(5)
C5 0.070(6) 0.062(6) 0.037(4) -0.016(4) 0.004(4) -0.004(5)
C6 0.047(5) 0.064(6) 0.052(5) 0.003(4) 0.007(4) 0.007(4)
C7 0.052(5) 0.054(5) 0.043(4) -0.006(4) 0.001(4) 0.010(4)
C8 0.055(6) 0.083(7) 0.053(5) -0.004(5) 0.015(4) 0.003(5)
C9 0.091(8) 0.090(8) 0.046(5) -0.017(5) 0.018(5) 0.007(7)
C10 0.095(8) 0.065(6) 0.044(5) -0.012(5) 0.004(5) 0.007(6)
C11 0.076(7) 0.073(7) 0.048(5) -0.013(5) -0.001(5) 0.005(5)
C12 0.059(6) 0.068(6) 0.054(5) -0.003(5) 0.005(4) 0.001(5)
C13 0.066(6) 0.063(6) 0.044(5) -0.006(4) -0.001(4) -0.001(5)
C14 0.050(5) 0.091(8) 0.057(6) 0.013(5) 0.007(4) -0.007(5)
C15 0.067(6) 0.067(6) 0.057(6) -0.006(5) -0.002(5) -0.013(5)
C16 0.051(5) 0.085(7) 0.056(5) 0.003(5) 0.014(4) 0.020(5)
C17 0.055(5) 0.059(5) 0.048(5) 0.006(4) -0.004(4) 0.011(4)
C18 0.045(5) 0.096(7) 0.043(5) -0.007(5) -0.005(4) -0.004(5)
C19 0.075(7) 0.067(7) 0.079(7) 0.003(6) 0.004(6) 0.018(6)
C20 0.077(8) 0.067(7) 0.088(8) 0.013(6) -0.001(6) -0.008(6)
C21 0.085(8) 0.067(7) 0.065(7) -0.008(6) -0.009(6) 0.002(6)
C22 0.071(7) 0.102(9) 0.059(6) 0.014(6) 0.002(5) 0.012(6)
C23 0.059(6) 0.092(9) 0.090(9) 0.015(7) 0.014(6) -0.016(6)
C24 0.046(5) 0.113(11) 0.054(5) -0.002(5) 0.006(4) 0.009(5)
C25 0.071(7) 0.069(6) 0.032(4) -0.002(4) -0.001(4) -0.003(5)
C26 0.051(5) 0.067(6) 0.053(5) 0.004(4) -0.001(4) -0.002(4)
C27 0.045(5) 0.090(8) 0.068(6) 0.009(6) -0.002(4) 0.013(5)
C28 0.101(9) 0.067(7) 0.081(8) -0.001(6) 0.033(7) 0.008(6)
C29 0.097(9) 0.060(7) 0.093(9) -0.005(6) -0.021(7) -0.001(6)
C30 0.078(7) 0.064(7) 0.071(7) -0.003(6) 0.015(6) 0.013(5)
K1 0.0676(18) 0.0534(15) 0.0530(15) 0.000 -0.0097(13) 0.000
O1 0.101(6) 0.070(5) 0.068(5) 0.010(4) -0.023(5) -0.013(4)
O2 0.088(5) 0.055(4) 0.067(4) 0.000(3) -0.020(4) -0.013(4)
O3 0.077(5) 0.067(4) 0.050(4) 0.002(3) -0.006(3) 0.011(4)
N6 0.060(5) 0.100(7) 0.060(5) 0.008(5) -0.006(4) -0.015(5)
C31 0.119(11) 0.068(7) 0.068(8) 0.020(6) -0.040(8) -0.020(7)
C32 0.107(11) 0.118(12) 0.065(8) 0.028(8) -0.005(7) -0.026(9)
C33 0.082(8) 0.114(11) 0.072(8) 0.021(7) 0.000(6) -0.023(7)
C34 0.076(8) 0.114(11) 0.076(8) 0.008(8) -0.009(6) -0.025(8)
C35 0.098(10) 0.101(10) 0.076(8) 0.020(7) -0.022(7) -0.044(8)
C36 0.119(11) 0.047(6) 0.076(8) 0.001(5) -0.037(8) -0.015(6)
C37 0.065(7) 0.120(11) 0.073(8) -0.006(8) -0.001(6) 0.010(7)
C38 0.086(8) 0.095(9) 0.077(8) -0.002(7) -0.020(6) 0.031(7)
C39 0.145(11) 0.062(6) 0.038(5) 0.000(5) -0.010(7) 0.020(6)
K2 0.0663(17) 0.0440(13) 0.0410(12) 0.000 0.0025(11) 0.000
O4 0.097(6) 0.077(5) 0.063(5) -0.026(4) -0.003(4) 0.000(4)
O5 0.083(5) 0.073(5) 0.082(5) -0.024(4) 0.022(4) -0.004(4)
O6 0.076(5) 0.053(4) 0.058(4) 0.002(3) 0.013(3) -0.010(3)
N7 0.063(5) 0.076(6) 0.084(7) 0.005(5) -0.001(5) -0.004(5)
C40 0.109(11) 0.090(9) 0.076(8) -0.029(7) -0.032(8) 0.009(8)
C41 0.130(13) 0.112(11) 0.064(8) -0.045(8) -0.005(8) -0.007(10)
C42 0.114(12) 0.104(10) 0.085(9) -0.050(8) 0.030(8) -0.016(9)
C43 0.073(8) 0.082(9) 0.125(12) -0.019(8) 0.037(8) 0.004(7)
C44 0.068(8) 0.104(11) 0.107(11) -0.010(8) 0.016(7) -0.002(7)
C45 0.076(7) 0.079(8) 0.076(7) 0.003(6) -0.002(6) -0.014(6)
C46 0.075(7) 0.063(6) 0.077(7) 0.006(5) 0.002(6) -0.019(5)
C47 0.116(10) 0.046(5) 0.069(7) -0.003(5) 0.035(7) -0.009(6)
C48 0.083(9) 0.084(9) 0.122(13) 0.027(8) -0.025(9) 0.001(7)

loop_
_atom_type_symbol
_atom_type_description
_atom_type_scat_dispersion_real
_atom_type_scat_dispersion_imag
_atom_type_scat_source
C C 0.0181 0.0091 'International Tables Vol C Tables 4.2.6.8 and 6.1.1.4'
H H 0.0000 0.0000 'International Tables Vol C Tables 4.2.6.8 and 6.1.1.4'
K K 0.3868 1.0657 'International Tables Vol C Tables 4.2.6.8 and 6.1.1.4'
N N 0.0311 0.0180 'International Tables Vol C Tables 4.2.6.8 and 6.1.1.4'
O O 0.0492 0.0322 'International Tables Vol C Tables 4.2.6.8 and 6.1.1.4'
Si Si 0.2541 0.3302 'International Tables Vol C Tables 4.2.6.8 and 6.1.1.4'
U U -4.3638 13.4090 'International Tables Vol C Tables 4.2.6.8 and 6.1.1.4'

loop_
_exptl_crystal_face_index_h
_exptl_crystal_face_index_k
_exptl_crystal_face_index_l
_exptl_crystal_face_perp_dist
-10 -10 -5 0.0526
0 16 -1 0.0179
3 12 -10 0.0265
13 -7 0 0.0486
1 -13 9 0.0286
8 2 12 0.0399
8 8 10 0.0323
-2 8 13 0.0361
3 -11 -11 0.0313
3 -15 -3 0.0256
-4 -15 2 0.0232

loop_
_geom_angle_atom_site_label_1
_geom_angle_atom_site_label_2
_geom_angle_atom_site_label_3
_geom_angle
_geom_angle_site_symmetry_1
_geom_angle_site_symmetry_3
_geom_angle_publ_flag
N1 U1 N2 178.8(3) . . ?
N1 U1 N3 89.5(3) . . ?
N1 U1 N4 89.1(3) . . ?
N1 U1 N5 90.2(3) . . ?
N2 U1 N3 89.3(3) . . ?
N2 U1 N4 91.6(3) . . ?
N2 U1 N5 90.6(3) . . ?
N4 U1 N3 123.6(2) . . ?
N4 U1 N5 111.7(2) . . ?
N5 U1 N3 124.6(2) . . ?
N3 Si1 C13 110.5(4) . . ?
N3 Si1 C14 115.0(4) . . ?
N3 Si1 C15 112.8(4) . . ?
C13 Si1 C14 106.1(5) . . ?
C13 Si1 C15 107.3(5) . . ?
C14 Si1 C15 104.7(5) . . ?
N3 Si2 C16 112.6(4) . . ?
N3 Si2 C17 111.1(4) . . ?
N3 Si2 C18 114.1(4) . . ?
C16 Si2 C18 104.5(5) . . ?
C17 Si2 C16 107.4(5) . . ?
C17 Si2 C18 106.6(4) . . ?
N4 Si3 C19 114.0(4) . . ?
N4 Si3 C20 110.4(5) . . ?
N4 Si3 C21 113.8(4) . . ?
C20 Si3 C19 103.1(5) . . ?
C21 Si3 C19 105.5(6) . . ?
C21 Si3 C20 109.4(5) . . ?
N4 Si4 C22 112.4(4) . . ?
N4 Si4 C23 113.8(5) . . ?
N4 Si4 C24 114.0(4) . . ?
C22 Si4 C23 104.9(6) . . ?
C24 Si4 C22 108.8(5) . . ?
C24 Si4 C23 102.1(5) . . ?
N5 Si5 C25 112.9(4) . . ?
N5 Si5 C26 112.6(4) . . ?
N5 Si5 C27 114.1(4) . . ?
C25 Si5 C27 103.3(5) . . ?
C26 Si5 C25 108.5(4) . . ?
C26 Si5 C27 104.7(5) . . ?
N5 Si6 C28 113.5(5) . . ?
N5 Si6 C29 115.2(5) . . ?
N5 Si6 C30 110.1(4) . . ?
C28 Si6 C30 110.4(5) . . ?
C29 Si6 C28 104.5(6) . . ?
C29 Si6 C30 102.5(6) . . ?
C1 N1 U1 162.5(6) . . ?
C7 N2 U1 165.0(6) . . ?
Si1 N3 U1 118.5(3) . . ?
Si1 N3 Si2 121.9(5) . . ?
Si2 N3 U1 119.5(4) . . ?
Si3 N4 U1 121.9(4) . . ?
Si4 N4 U1 119.7(4) . . ?
Si4 N4 Si3 118.4(4) . . ?
Si5 N5 U1 116.8(4) . . ?
Si6 N5 U1 124.3(4) . . ?
Si6 N5 Si5 118.7(4) . . ?
N1 C1 C2 121.2(7) . . ?
N1 C1 C6 122.1(8) . . ?
C2 C1 C6 116.7(8) . . ?
C3 C2 C1 121.6(8) . . ?
C4 C3 C2 119.2(9) . . ?
C5 C4 C3 120.9(9) . . ?
C4 C5 C6 120.0(9) . . ?
C5 C6 C1 121.6(8) . . ?
N2 C7 C8 122.7(9) . . ?
N2 C7 C12 121.2(8) . . ?
C12 C7 C8 116.1(8) . . ?
C9 C8 C7 121.3(10) . . ?
C10 C9 C8 121.2(10) . . ?
C9 C10 C11 118.9(9) . . ?
C10 C11 C12 120.8(10) . . ?
C7 C12 C11 121.7(10) . . ?
O1 K1 O1 117.1(4) 2_656 . ?
O1 K1 N6 120.3(3) . 2_656 ?
O1 K1 N6 59.6(3) 2_656 2_656 ?
O1 K1 N6 120.3(3) 2_656 . ?
O1 K1 N6 59.6(3) . . ?
O2 K1 O1 60.5(3) 2_656 . ?
O2 K1 O1 93.1(2) . . ?
O2 K1 O1 93.1(2) 2_656 2_656 ?
O2 K1 O1 60.5(3) . 2_656 ?
O2 K1 O2 130.3(3) . 2_656 ?
O2 K1 O3 123.8(2) 2_656 . ?
O2 K1 O3 100.0(2) 2_656 2_656 ?
O2 K1 O3 123.8(2) . 2_656 ?
O2 K1 O3 100.0(2) . . ?
O2 K1 N6 119.6(2) 2_656 . ?
O2 K1 N6 60.3(3) . . ?
O2 K1 N6 60.3(2) 2_656 2_656 ?
O2 K1 N6 119.6(2) . 2_656 ?
O3 K1 O1 138.5(2) . 2_656 ?
O3 K1 O1 99.0(2) 2_656 2_656 ?
O3 K1 O1 99.0(2) . . ?
O3 K1 O1 138.5(2) 2_656 . ?
O3 K1 O3 59.7(3) . 2_656 ?
O3 K1 N6 60.6(3) 2_656 2_656 ?
O3 K1 N6 119.6(3) . 2_656 ?
O3 K1 N6 119.6(3) 2_656 . ?
O3 K1 N6 60.6(3) . . ?
N6 K1 N6 179.8(4) 2_656 . ?
C31 O1 K1 115.7(7) . . ?
C31 O1 C32 111.8(10) . . ?
C32 O1 K1 116.7(7) . . ?
C35 O2 K1 118.0(7) . . ?
C35 O2 C36 113.0(9) . . ?
C36 O2 K1 113.5(7) . . ?
C38 O3 K1 116.9(7) . . ?
C38 O3 C39 110.6(8) . . ?
C39 O3 K1 115.1(6) . . ?
C33 N6 K1 110.8(7) . . ?
C33 N6 C37 109.8(11) . . ?
C34 N6 K1 106.5(7) . . ?
C34 N6 C33 111.3(10) . . ?
C34 N6 C37 110.2(10) . . ?
C37 N6 K1 108.0(7) . . ?
O1 C31 C36 108.9(10) . 2_656 ?
O1 C32 C33 109.1(11) . . ?
N6 C33 C32 113.7(10) . . ?
N6 C34 C35 115.5(11) . . ?
O2 C35 C34 110.4(10) . . ?
O2 C36 C31 109.9(9) . 2_656 ?
N6 C37 C38 114.2(11) . . ?
O3 C38 C37 110.3(9) . . ?
O3 C39 C39 109.5(7) . 2_656 ?
O4 K2 O4 123.6(4) . 2_655 ?
O4 K2 N7 119.5(3) 2_655 2_655 ?
O4 K2 N7 59.8(3) . 2_655 ?
O4 K2 N7 59.8(3) 2_655 . ?
O4 K2 N7 119.5(3) . . ?
O5 K2 O4 98.1(3) . 2_655 ?
O5 K2 O4 60.3(2) . . ?
O5 K2 O4 60.3(2) 2_655 2_655 ?
O5 K2 O4 98.1(3) 2_655 . ?
O5 K2 O5 135.9(3) 2_655 . ?
O5 K2 N7 119.7(3) . 2_655 ?
O5 K2 N7 119.7(3) 2_655 . ?
O5 K2 N7 59.7(3) 2_655 2_655 ?
O5 K2 N7 59.7(3) . . ?
O6 K2 O4 135.3(2) 2_655 2_655 ?
O6 K2 O4 96.0(2) 2_655 . ?
O6 K2 O4 135.3(2) . . ?
O6 K2 O4 96.0(2) . 2_655 ?
O6 K2 O5 121.1(2) 2_655 . ?
O6 K2 O5 97.5(2) . . ?
O6 K2 O5 121.1(2) . 2_655 ?
O6 K2 O5 97.5(2) 2_655 2_655 ?
O6 K2 O6 60.8(3) . 2_655 ?
O6 K2 N7 120.7(2) 2_655 . ?
O6 K2 N7 120.7(2) . 2_655 ?
O6 K2 N7 60.6(2) . . ?
O6 K2 N7 60.6(2) 2_655 2_655 ?
N7 K2 N7 178.6(4) . 2_655 ?
C40 O4 K2 117.2(6) . . ?
C41 O4 K2 110.5(7) . . ?
C41 O4 C40 112.5(11) . . ?
C42 O5 K2 115.9(7) . . ?
C42 O5 C43 113.3(10) . . ?
C43 O5 K2 117.8(7) . . ?
C46 O6 K2 115.9(6) . . ?
C46 O6 C47 111.8(7) . . ?
C47 O6 K2 114.6(6) . . ?
C44 N7 K2 109.4(7) . . ?
C45 N7 K2 108.2(7) . . ?
C45 N7 C44 110.1(10) . . ?
C45 N7 C48 112.1(11) . . ?
C48 N7 K2 109.1(7) . . ?
C48 N7 C44 107.9(11) . . ?
O4 C40 C48 108.3(11) . 2_655 ?
O4 C41 C42 112.1(12) . . ?
O5 C42 C41 109.6(11) . . ?
O5 C43 C44 109.2(10) . . ?
N7 C44 C43 112.7(10) . . ?
N7 C45 C46 114.6(10) . . ?
O6 C46 C45 111.1(9) . . ?
O6 C47 C47 111.2(7) . 2_655 ?
N7 C48 C40 111.9(11) . 2_655 ?

loop_
_geom_bond_atom_site_label_1
_geom_bond_atom_site_label_2
_geom_bond_distance
_geom_bond_site_symmetry_2
_geom_bond_publ_flag
U1 N1 1.929(8) . ?
U1 N2 1.935(8) . ?
U1 N3 2.370(7) . ?
U1 N4 2.314(7) . ?
U1 N5 2.347(7) . ?
Si1 N3 1.696(8) . ?
Si1 C13 1.855(9) . ?
Si1 C14 1.871(10) . ?
Si1 C15 1.881(10) . ?
Si2 N3 1.728(7) . ?
Si2 C16 1.888(9) . ?
Si2 C17 1.870(9) . ?
Si2 C18 1.891(9) . ?
Si3 N4 1.732(7) . ?
Si3 C19 1.911(11) . ?
Si3 C20 1.872(11) . ?
Si3 C21 1.865(11) . ?
Si4 N4 1.717(8) . ?
Si4 C22 1.873(11) . ?
Si4 C23 1.898(11) . ?
Si4 C24 1.855(11) . ?
Si5 N5 1.727(7) . ?
Si5 C25 1.883(10) . ?
Si5 C26 1.870(10) . ?
Si5 C27 1.897(9) . ?
Si6 N5 1.700(8) . ?
Si6 C28 1.879(11) . ?
Si6 C29 1.867(11) . ?
Si6 C30 1.896(11) . ?
N1 C1 1.380(11) . ?
N2 C7 1.356(11) . ?
C1 C2 1.402(12) . ?
C1 C6 1.405(12) . ?
C2 C3 1.393(12) . ?
C3 C4 1.381(13) . ?
C4 C5 1.361(13) . ?
C5 C6 1.383(12) . ?
C7 C8 1.422(13) . ?
C7 C12 1.390(13) . ?
C8 C9 1.382(14) . ?
C9 C10 1.367(15) . ?
C10 C11 1.379(15) . ?
C11 C12 1.392(13) . ?
K1 O1 2.845(8) . ?
K1 O1 2.845(8) 2_656 ?
K1 O2 2.816(7) 2_656 ?
K1 O2 2.816(7) . ?
K1 O3 2.822(7) . ?
K1 O3 2.822(7) 2_656 ?
K1 N6 3.038(9) 2_656 ?
K1 N6 3.038(9) . ?
O1 C31 1.419(13) . ?
O1 C32 1.433(17) . ?
O2 C35 1.424(15) . ?
O2 C36 1.425(14) . ?
O3 C38 1.401(14) . ?
O3 C39 1.403(13) . ?
N6 C33 1.461(14) . ?
N6 C34 1.453(14) . ?
N6 C37 1.480(16) . ?
C31 C36 1.526(19) 2_656 ?
C32 C33 1.506(17) . ?
C34 C35 1.456(19) . ?
C37 C38 1.500(18) . ?
C39 C39 1.49(3) 2_656 ?
K2 O4 2.844(7) 2_655 ?
K2 O4 2.844(7) . ?
K2 O5 2.814(8) . ?
K2 O5 2.814(8) 2_655 ?
K2 O6 2.798(7) . ?
K2 O6 2.798(7) 2_655 ?
K2 N7 3.041(9) . ?
K2 N7 3.041(9) 2_655 ?
O4 C40 1.432(14) . ?
O4 C41 1.382(17) . ?
O5 C42 1.404(14) . ?
O5 C43 1.418(14) . ?
O6 C46 1.398(12) . ?
O6 C47 1.405(12) . ?
N7 C44 1.483(16) . ?
N7 C45 1.425(14) . ?
N7 C48 1.461(15) . ?
C40 C48 1.52(2) 2_655 ?
C41 C42 1.478(19) . ?
C43 C44 1.496(17) . ?
C45 C46 1.510(16) . ?
C47 C47 1.48(2) 2_655 ?

loop_
_geom_torsion_atom_site_label_1
_geom_torsion_atom_site_label_2
_geom_torsion_atom_site_label_3
_geom_torsion_atom_site_label_4
_geom_torsion
_geom_torsion_site_symmetry_1
_geom_torsion_site_symmetry_2
_geom_torsion_site_symmetry_3
_geom_torsion_site_symmetry_4
_geom_torsion_publ_flag
U1 N1 C1 C2 -9(3) . . . . ?
U1 N1 C1 C6 168.7(17) . . . . ?
U1 N2 C7 C8 -145(2) . . . . ?
U1 N2 C7 C12 36(3) . . . . ?
N1 C1 C2 C3 175.9(9) . . . . ?
N1 C1 C6 C5 -175.7(9) . . . . ?
N2 C7 C8 C9 179.4(10) . . . . ?
N2 C7 C12 C11 -179.7(9) . . . . ?
C1 C2 C3 C4 0.6(15) . . . . ?
C2 C1 C6 C5 1.8(13) . . . . ?
C2 C3 C4 C5 0.3(16) . . . . ?
C3 C4 C5 C6 -0.2(16) . . . . ?
C4 C5 C6 C1 -0.9(15) . . . . ?
C6 C1 C2 C3 -1.6(13) . . . . ?
C7 C8 C9 C10 0.7(18) . . . . ?
C8 C7 C12 C11 1.2(14) . . . . ?
C8 C9 C10 C11 0.6(18) . . . . ?
C9 C10 C11 C12 -0.9(17) . . . . ?
C10 C11 C12 C7 0.0(16) . . . . ?
C12 C7 C8 C9 -1.5(15) . . . . ?
C13 Si1 N3 U1 -15.7(5) . . . . ?
C13 Si1 N3 Si2 168.1(5) . . . . ?
C14 Si1 N3 U1 -135.7(4) . . . . ?
C14 Si1 N3 Si2 48.1(6) . . . . ?
C15 Si1 N3 U1 104.3(5) . . . . ?
C15 Si1 N3 Si2 -71.9(6) . . . . ?
C16 Si2 N3 U1 111.9(5) . . . . ?
C16 Si2 N3 Si1 -71.9(6) . . . . ?
C17 Si2 N3 U1 -8.7(5) . . . . ?
C17 Si2 N3 Si1 167.5(5) . . . . ?
C18 Si2 N3 U1 -129.2(4) . . . . ?
C18 Si2 N3 Si1 47.0(6) . . . . ?
C19 Si3 N4 U1 19.7(6) . . . . ?
C19 Si3 N4 Si4 -159.7(5) . . . . ?
C20 Si3 N4 U1 135.2(5) . . . . ?
C20 Si3 N4 Si4 -44.2(6) . . . . ?
C21 Si3 N4 U1 -101.4(5) . . . . ?
C21 Si3 N4 Si4 79.2(6) . . . . ?
C22 Si4 N4 U1 -99.1(5) . . . . ?
C22 Si4 N4 Si3 80.3(6) . . . . ?
C23 Si4 N4 U1 141.9(5) . . . . ?
C23 Si4 N4 Si3 -38.7(6) . . . . ?
C24 Si4 N4 U1 25.3(6) . . . . ?
C24 Si4 N4 Si3 -155.3(5) . . . . ?
C25 Si5 N5 U1 36.2(5) . . . . ?
C25 Si5 N5 Si6 -148.8(5) . . . . ?
C26 Si5 N5 U1 -87.2(5) . . . . ?
C26 Si5 N5 Si6 87.9(5) . . . . ?
C27 Si5 N5 U1 153.7(4) . . . . ?
C27 Si5 N5 Si6 -31.3(6) . . . . ?
C28 Si6 N5 U1 -109.7(6) . . . . ?
C28 Si6 N5 Si5 75.6(6) . . . . ?
C29 Si6 N5 U1 10.8(7) . . . . ?
C29 Si6 N5 Si5 -163.9(6) . . . . ?
C30 Si6 N5 U1 126.0(5) . . . . ?
C30 Si6 N5 Si5 -48.7(6) . . . . ?
K1 O1 C31 C36 -43.3(11) . . . 2_656 ?
K1 O1 C32 C33 54.3(12) . . . . ?
K1 O2 C35 C34 45.3(12) . . . . ?
K1 O2 C36 C31 -52.2(10) . . . 2_656 ?
K1 O3 C38 C37 52.1(12) . . . . ?
K1 O3 C39 C39 -47.9(10) . . . 2_656 ?
K1 N6 C33 C32 39.2(15) . . . . ?
K1 N6 C34 C35 47.7(12) . . . . ?
K1 N6 C37 C38 41.4(11) . . . . ?
O1 C32 C33 N6 -63.3(16) . . . . ?
N6 C34 C35 O2 -65.3(14) . . . . ?
N6 C37 C38 O3 -64.8(13) . . . . ?
C31 O1 C32 C33 -169.4(10) . . . . ?
C32 O1 C31 C36 179.9(10) . . . 2_656 ?
C33 N6 C34 C35 -73.3(15) . . . . ?
C33 N6 C37 C38 162.4(10) . . . . ?
C34 N6 C33 C32 157.6(13) . . . . ?
C34 N6 C37 C38 -74.6(12) . . . . ?
C35 O2 C36 C31 170.0(9) . . . 2_656 ?
C36 O2 C35 C34 -178.9(9) . . . . ?
C37 N6 C33 C32 -80.0(14) . . . . ?
C37 N6 C34 C35 164.6(11) . . . . ?
C38 O3 C39 C39 176.9(10) . . . 2_656 ?
C39 O3 C38 C37 -173.6(10) . . . . ?
K2 O4 C40 C48 52.0(12) . . . 2_655 ?
K2 O4 C41 C42 -54.5(13) . . . . ?
K2 O5 C42 C41 -40.3(15) . . . . ?
K2 O5 C43 C44 54.1(13) . . . . ?
K2 O6 C46 C45 52.2(11) . . . . ?
K2 O6 C47 C47 -45.4(12) . . . 2_655 ?
K2 N7 C44 C43 41.6(14) . . . . ?
K2 N7 C45 C46 40.4(12) . . . . ?
K2 N7 C48 C40 47.1(13) . . . 2_655 ?
O4 C41 C42 O5 65.5(16) . . . . ?
O5 C43 C44 N7 -64.7(16) . . . . ?
N7 C45 C46 O6 -64.9(14) . . . . ?
C40 O4 C41 C42 172.3(10) . . . . ?
C41 O4 C40 C48 -178.2(10) . . . 2_655 ?
C42 O5 C43 C44 -166.0(12) . . . . ?
C43 O5 C42 C41 179.0(12) . . . . ?
C44 N7 C45 C46 -79.2(13) . . . . ?
C44 N7 C48 C40 165.9(11) . . . 2_655 ?
C45 N7 C44 C43 160.4(12) . . . . ?
C45 N7 C48 C40 -72.7(14) . . . 2_655 ?
C46 O6 C47 C47 -179.8(11) . . . 2_655 ?
C47 O6 C46 C45 -174.0(9) . . . . ?
C48 N7 C44 C43 -77.0(14) . . . . ?
C48 N7 C45 C46 160.7(11) . . . . ?

loop_
_twin_individual_id
_twin_individual_mass_fraction_refined
_oxdiff_twin_reflns_isolated
_oxdiff_twin_reflns_overlapped
_twin_individual_twin_lattice_type
_twin_individual_twin_matrix_11
_twin_individual_twin_matrix_12
_twin_individual_twin_matrix_13
_twin_individual_twin_matrix_21
_twin_individual_twin_matrix_22
_twin_individual_twin_matrix_23
_twin_individual_twin_matrix_31
_twin_individual_twin_matrix_32
_twin_individual_twin_matrix_33
1 0.808(2) 19854 12431 ref 1.0000 0.0000 0.0000 0.0000 1.0000 0.0000 0.0000 0.0000 1.0000
2 0.192(2) 0 12431 nmt 0.9992 0.0285 -0.0031 -0.0347 0.9988 -0.0191 0.0039 0.0186 1.0001

loop_
_exptl_oxdiff_crystal_face_indexfrac_h
_exptl_oxdiff_crystal_face_indexfrac_k
_exptl_oxdiff_crystal_face_indexfrac_l
_exptl_oxdiff_crystal_face_x
_exptl_oxdiff_crystal_face_y
_exptl_oxdiff_crystal_face_z
-10.4604 -9.5758 -4.6408 -0.4191 -0.8794 0.2258
0.0623 15.5346 -0.6774 -0.0946 0.5137 -0.8528
3.1139 11.9439 -9.5489 0.3610 0.0682 -0.9301
13.1657 -6.8989 -0.3092 0.8420 0.1560 0.5165
1.1337 -12.8852 8.5526 -0.0740 -0.0149 0.9971
8.0364 1.6722 12.4374 0.1174 0.8921 0.4363
7.8751 8.0120 9.9301 0.1299 0.9915 0.0091
-2.3176 7.8678 13.2652 -0.5669 0.8238 0.0091
2.7922 -10.7858 -10.9120 0.5514 -0.8008 0.2337
3.2170 -14.9261 -2.8760 0.3837 -0.5562 0.7372
-4.1343 -14.7986 2.1154 -0.1927 -0.5480 0.8140
